data_2204907
loop_
_publ_author_name
'Zhou, Jian-Hao'
'Li, Yi-Zhi'
'Liu, Zheng'
'Chen, Xue-Tai'

_publ_section_title
;
 Bis[2-mercaptopyridine
 <i>N</i>-oxide(1--)-\k^2^<i>N,O</i>]platinum(II)
;
_journal_issue 1
_journal_name_full 'Acta Crystallographica Section E'
_journal_page_first m195
_journal_page_last m197
_journal_paper_doi 10.1107/S1600536804033264
_journal_volume 61
_journal_year 2005
_chemical_formula_iupac '[Pt (C5 H4 N O S)2]'
_chemical_formula_moiety 'C10 H8 N2 O2 Pt S2'
_chemical_formula_sum 'C10 H8 N2 O2 Pt S2'
_chemical_formula_weight 447.39
_chemical_name_systematic
;
Bis[2-mercaptopyridine N-oxide(1-)-\k^2^N,O]platinum(II)
;
_space_group_IT_number 14
_symmetry_cell_setting monoclinic
_symmetry_space_group_name_Hall '-P 2ybc'
_symmetry_space_group_name_H-M 'P 1 21/c 1'
_atom_sites_solution_hydrogens geom
_atom_sites_solution_primary direct
_atom_sites_solution_secondary difmap
_cell_angle_alpha 90.00
_cell_angle_beta 95.03(4)
_cell_angle_gamma 90.00
_cell_formula_units_Z 4
_cell_length_a 7.5350(10)
_cell_length_b 7.9350(10)
_cell_length_c 19.368(3)
_cell_measurement_reflns_used 392
_cell_measurement_temperature 293(2)
_cell_measurement_theta_max 16.15
_cell_measurement_theta_min 2.71
_cell_volume 1153.6(3)
_computing_cell_refinement SMART
_computing_data_collection 'SMART (Bruker, 2000)'
_computing_data_reduction 'SAINT (Bruker, 2000)'
_computing_molecular_graphics SHELXTL
_computing_publication_material SHELXTL
_computing_structure_refinement SHELXTL
_computing_structure_solution 'SHELXTL (Bruker, 2000)'
_diffrn_ambient_temperature 293(2)
_diffrn_measured_fraction_theta_full 0.995
_diffrn_measured_fraction_theta_max 0.995
_diffrn_measurement_device_type 'Bruker SMART APEX CCD area-detector'
_diffrn_measurement_method '\f and \w scans'
_diffrn_radiation_monochromator graphite
_diffrn_radiation_source 'sealed tube'
_diffrn_radiation_type MoK\a
_diffrn_radiation_wavelength 0.71073
_diffrn_reflns_av_R_equivalents 0.0251
_diffrn_reflns_av_sigmaI/netI 0.0452
_diffrn_reflns_limit_h_max 8
_diffrn_reflns_limit_h_min -9
_diffrn_reflns_limit_k_max 9
_diffrn_reflns_limit_k_min -9
_diffrn_reflns_limit_l_max 23
_diffrn_reflns_limit_l_min -20
_diffrn_reflns_number 6065
_diffrn_reflns_theta_full 26.00
_diffrn_reflns_theta_max 26.00
_diffrn_reflns_theta_min 2.11
_diffrn_standards_decay_% 0
_diffrn_standards_number 0
_exptl_absorpt_coefficient_mu 12.513
_exptl_absorpt_correction_T_max 0.531
_exptl_absorpt_correction_T_min 0.118
_exptl_absorpt_correction_type multi-scan
_exptl_absorpt_process_details '(SADABS; Bruker, 2000)'
_exptl_crystal_colour brown
_exptl_crystal_density_diffrn 2.576
_exptl_crystal_density_method 'not measured'
_exptl_crystal_description flake
_exptl_crystal_F_000 832
_exptl_crystal_size_max 0.30
_exptl_crystal_size_mid 0.15
_exptl_crystal_size_min 0.05
_refine_diff_density_max 0.997
_refine_diff_density_min -2.896
_refine_ls_extinction_method none
_refine_ls_goodness_of_fit_ref 1.053
_refine_ls_hydrogen_treatment constr
_refine_ls_matrix_type full
_refine_ls_number_parameters 154
_refine_ls_number_reflns 2261
_refine_ls_number_restraints 0
_refine_ls_restrained_S_all 1.053
_refine_ls_R_factor_all 0.0663
_refine_ls_R_factor_gt 0.0481
_refine_ls_shift/su_max 0.000
_refine_ls_shift/su_mean 0.000
_refine_ls_structure_factor_coef Fsqd
_refine_ls_weighting_details 'calc w = 1/[\s^2^(Fo^2^)+(0.07P)^2^+1.22P] where P = (Fo^2^+2Fc^2^)/3'
_refine_ls_weighting_scheme calc
_refine_ls_wR_factor_gt 0.1061
_refine_ls_wR_factor_ref 0.1115
_reflns_number_gt 1836
_reflns_number_total 2261
_reflns_threshold_expression I>2\s(I)
_cod_data_source_file is6026.cif
_cod_data_source_block I
_cod_original_sg_symbol_H-M 'P 21/c'
_cod_database_code 2204907
_cod_database_fobs_code 2204907

loop_
_symmetry_equiv_pos_as_xyz
'x, y, z'
'-x, y+1/2, -z+1/2'
'-x, -y, -z'
'x, -y-1/2, z-1/2'

loop_
_atom_site_label
_atom_site_fract_x
_atom_site_fract_y
_atom_site_fract_z
_atom_site_U_iso_or_equiv
_atom_site_adp_type
_atom_site_calc_flag
_atom_site_refinement_flags
_atom_site_occupancy
_atom_site_type_symbol
Pt1 0.10636(5) 0.65055(5) 0.40813(2) 0.03285(16) Uani d . 1 Pt
S1 0.1830(4) 0.7316(4) 0.51891(16) 0.0459(7) Uani d . 1 S
S2 0.0346(4) 0.5649(4) 0.29717(14) 0.0416(6) Uani d . 1 S
N1 -0.1685(12) 0.7629(11) 0.4880(5) 0.036(2) Uani d . 1 N
N2 0.3778(12) 0.5072(11) 0.3361(5) 0.041(2) Uani d . 1 N
O1 -0.1454(9) 0.7146(10) 0.4253(4) 0.0413(18) Uani d . 1 O
O2 0.3540(9) 0.5798(10) 0.3931(4) 0.0413(17) Uani d . 1 O
C1 -0.0300(16) 0.7771(12) 0.5401(6) 0.039(2) Uani d . 1 C
C2 -0.0647(13) 0.8303(12) 0.6059(5) 0.031(2) Uani d . 1 C
H2 0.0279 0.8398 0.6407 0.037 Uiso calc R 1 H
C3 -0.2379(18) 0.8693(16) 0.6197(7) 0.051(3) Uani d . 1 C
H3 -0.2612 0.9049 0.6638 0.061 Uiso calc R 1 H
C4 -0.3764(16) 0.8552(15) 0.5677(7) 0.048(3) Uani d . 1 C
H4 -0.4923 0.8813 0.5770 0.058 Uiso calc R 1 H
C5 -0.3417(15) 0.8019(13) 0.5019(5) 0.036(2) Uani d . 1 C
H5 -0.4343 0.7925 0.4671 0.043 Uiso calc R 1 H
C6 0.2424(17) 0.4880(13) 0.2831(6) 0.043(3) Uani d . 1 C
C7 0.2788(15) 0.4156(14) 0.2205(5) 0.036(2) Uani d . 1 C
H7 0.1882 0.4028 0.1851 0.043 Uiso calc R 1 H
C8 0.4507(18) 0.3625(15) 0.2109(6) 0.050(3) Uani d . 1 C
H8 0.4751 0.3141 0.1690 0.060 Uiso calc R 1 H
C9 0.5861(15) 0.3817(13) 0.2638(6) 0.041(3) Uani d . 1 C
H9 0.7011 0.3461 0.2574 0.049 Uiso calc R 1 H
C10 0.5496(14) 0.4540(14) 0.3264(6) 0.039(2) Uani d . 1 C
H10 0.6402 0.4669 0.3618 0.047 Uiso calc R 1 H

loop_
_atom_site_aniso_label
_atom_site_aniso_U_11
_atom_site_aniso_U_22
_atom_site_aniso_U_33
_atom_site_aniso_U_12
_atom_site_aniso_U_13
_atom_site_aniso_U_23
Pt1 0.034(2) 0.032(2) 0.034(2) 0.006(2) 0.008(2) 0.005(2)
S1 0.041(2) 0.051(2) 0.043(2) 0.0000(10) -0.0100(10) 0.0040(10)
S2 0.051(2) 0.0350(10) 0.0380(10) 0.0000(10) -0.0010(10) 0.0040(10)
N1 0.043(5) 0.030(4) 0.039(5) 0.008(4) 0.020(4) 0.006(4)
N2 0.027(4) 0.047(6) 0.050(6) 0.003(4) 0.005(4) 0.010(4)
O1 0.024(4) 0.052(5) 0.048(5) 0.000(3) 0.000(3) 0.000(4)
O2 0.027(4) 0.047(4) 0.050(5) 0.003(3) 0.005(3) 0.010(4)
C1 0.059(7) 0.023(5) 0.037(6) -0.001(5) 0.014(5) -0.002(4)
C2 0.028(5) 0.034(5) 0.031(5) 0.004(4) 0.003(4) 0.000(4)
C3 0.049(7) 0.059(8) 0.043(7) 0.004(6) -0.007(5) -0.010(6)
C4 0.038(6) 0.047(7) 0.062(8) 0.007(5) 0.019(6) 0.010(6)
C5 0.047(6) 0.037(6) 0.026(5) 0.006(5) 0.011(4) 0.004(4)
C6 0.063(8) 0.030(5) 0.039(6) 0.008(5) 0.020(5) 0.006(4)
C7 0.047(6) 0.037(5) 0.026(5) 0.006(5) 0.011(4) 0.004(4)
C8 0.058(8) 0.054(7) 0.038(6) 0.010(6) -0.004(5) -0.008(5)
C9 0.036(6) 0.035(6) 0.056(7) 0.005(5) 0.024(5) 0.004(5)
C10 0.032(5) 0.043(6) 0.043(6) 0.005(5) 0.006(5) 0.007(5)

loop_
_atom_type_symbol
_atom_type_description
_atom_type_scat_dispersion_real
_atom_type_scat_dispersion_imag
_atom_type_scat_source
C C 0.0033 0.0016 'International Tables Vol C Tables 4.2.6.8 and 6.1.1.4'
H H 0.0000 0.0000 'International Tables Vol C Tables 4.2.6.8 and 6.1.1.4'
N N 0.0061 0.0033 'International Tables Vol C Tables 4.2.6.8 and 6.1.1.4'
O O 0.0106 0.0060 'International Tables Vol C Tables 4.2.6.8 and 6.1.1.4'
S S 0.1246 0.1234 'International Tables Vol C Tables 4.2.6.8 and 6.1.1.4'
Pt Pt -1.7033 8.3905 'International Tables Vol C Tables 4.2.6.8 and 6.1.1.4'

loop_
_geom_angle_atom_site_label_1
_geom_angle_atom_site_label_2
_geom_angle_atom_site_label_3
_geom_angle
_geom_angle_publ_flag
O2 Pt1 O1 178.0(3) yes
O2 Pt1 S1 93.1(2) yes
O1 Pt1 S1 86.4(2) yes
O2 Pt1 S2 85.8(2) yes
O1 Pt1 S2 94.7(2) yes
S1 Pt1 S2 178.70(11) yes
C1 S1 Pt1 96.8(4) yes
C6 S2 Pt1 96.4(4) yes
O1 N1 C1 123.2(9) yes
O1 N1 C5 116.8(9) yes
C1 N1 C5 120.0(9) no
O2 N2 C6 122.7(9) yes
O2 N2 C10 117.2(9) yes
C6 N2 C10 120.0(10) no
N1 O1 Pt1 115.7(6) yes
N2 O2 Pt1 117.3(6) yes
N1 C1 C2 120.0(10) no
N1 C1 S1 117.7(8) yes
C2 C1 S1 122.3(9) yes
C3 C2 C1 120.0(10) no
C3 C2 H2 120.0 no
C1 C2 H2 120.0 no
C2 C3 C4 120.0(11) no
C2 C3 H3 120.0 no
C4 C3 H3 120.0 no
C5 C4 C3 120.0(11) no
C5 C4 H4 120.0 no
C3 C4 H4 120.0 no
C4 C5 N1 120.0(10) no
C4 C5 H5 120.0 no
N1 C5 H5 120.0 no
C7 C6 N2 120.0(11) no
C7 C6 S2 122.4(9) yes
N2 C6 S2 117.6(8) yes
C6 C7 C8 120.0(11) no
C6 C7 H7 120.0 no
C8 C7 H7 120.0 no
C9 C8 C7 120.0(11) no
C9 C8 H8 120.0 no
C7 C8 H8 120.0 no
C8 C9 C10 120.0(11) no
C8 C9 H9 120.0 no
C10 C9 H9 120.0 no
C9 C10 N2 120.0(10) no
C9 C10 H10 120.0 no
N2 C10 H10 120.0 no

loop_
_geom_bond_atom_site_label_1
_geom_bond_atom_site_label_2
_geom_bond_distance
_geom_bond_publ_flag
Pt1 O2 1.994(7) yes
Pt1 O1 2.019(7) yes
Pt1 S1 2.266(3) yes
Pt1 S2 2.274(3) yes
S1 C1 1.729(12) yes
S2 C6 1.724(12) yes
N1 O1 1.300(11) yes
N1 C1 1.390(15) no
N1 C5 1.390(14) no
N2 O2 1.273(12) yes
N2 C6 1.390(15) no
N2 C10 1.390(14) no
C1 C2 1.390(14) no
C2 C3 1.390(17) no
C2 H2 0.9300 no
C3 C4 1.390(17) no
C3 H3 0.9300 no
C4 C5 1.390(16) no
C4 H4 0.9300 no
C5 H5 0.9300 no
C6 C7 1.390(14) no
C7 C8 1.390(17) no
C7 H7 0.9300 no
C8 C9 1.390(17) no
C8 H8 0.9300 no
C9 C10 1.390(15) no
C9 H9 0.9300 no
C10 H10 0.9300 no

loop_
_geom_hbond_atom_site_label_D
_geom_hbond_atom_site_label_H
_geom_hbond_atom_site_label_A
_geom_hbond_site_symmetry_A
_geom_hbond_distance_DH
_geom_hbond_distance_HA
_geom_hbond_distance_DA
_geom_hbond_angle_DHA
_geom_hbond_publ_flag
C5 H5 O2 1_455 0.93 2.65 3.458(14) 145 yes
C4 H4 S1 1_455 0.93 2.86 3.511(13) 128 yes
C7 H7 O1 2_545 0.93 2.61 3.322(13) 134 yes

loop_
_geom_torsion_atom_site_label_1
_geom_torsion_atom_site_label_2
_geom_torsion_atom_site_label_3
_geom_torsion_atom_site_label_4
_geom_torsion
_geom_torsion_publ_flag
O2 Pt1 S1 C1 -174.4(4) no
O1 Pt1 S1 C1 3.6(4) no
O2 Pt1 S2 C6 4.0(4) no
O1 Pt1 S2 C6 -174.0(4) no
C1 N1 O1 Pt1 2.5(12) no
C5 N1 O1 Pt1 -177.8(7) no
S1 Pt1 O1 N1 -3.8(6) no
S2 Pt1 O1 N1 175.5(7) no
C6 N2 O2 Pt1 5.0(12) no
C10 N2 O2 Pt1 -178.4(7) no
S1 Pt1 O2 N2 174.0(7) no
S2 Pt1 O2 N2 -5.4(7) no
O1 N1 C1 C2 179.7(9) no
C5 N1 C1 C2 0.0(14) no
O1 N1 C1 S1 1.3(13) no
C5 N1 C1 S1 -178.4(7) no
Pt1 S1 C1 N1 -3.6(8) no
Pt1 S1 C1 C2 178.0(8) no
N1 C1 C2 C3 0.0(15) no
S1 C1 C2 C3 178.4(9) no
C1 C2 C3 C4 0.0(18) no
C2 C3 C4 C5 0.0(18) no
C3 C4 C5 N1 0.0(16) no
O1 N1 C5 C4 -179.7(10) no
C1 N1 C5 C4 0.0(14) no
O2 N2 C6 C7 176.5(9) no
C10 N2 C6 C7 0.0(15) no
O2 N2 C6 S2 -0.7(14) no
C10 N2 C6 S2 -177.3(8) no
Pt1 S2 C6 C7 179.8(9) no
Pt1 S2 C6 N2 -3.0(8) no
N2 C6 C7 C8 0.0(16) no
S2 C6 C7 C8 177.1(9) no
C6 C7 C8 C9 0.0(18) no
C7 C8 C9 C10 0.0(18) no
C8 C9 C10 N2 0.0(16) no
O2 N2 C10 C9 -176.7(9) no
C6 N2 C10 C9 0.0(16) no
